data_7021620
loop_
_publ_author_name
'Sutradhar, Manas'
'Shvydkiy, Nikita V.'
'Guedes da Silva, M F\'atima C'
'Kirillova, Marina V.'
'Kozlov, Yuriy N.'
'Pombeiro, Armando J. L.'
'Shul'pin, Georgiy B.'

_publ_section_title
;
 A new binuclear oxovanadium(v) complex as a catalyst in combination with
 pyrazinecarboxylic acid (PCA) for efficient alkane oxygenation by H2O2.
;
_journal_issue 33
_journal_name_full 'Dalton transactions (Cambridge, England : 2003)'
_journal_page_first 11791
_journal_page_last 11803
_journal_paper_doi 10.1039/c3dt50584g
_journal_volume 42
_journal_year 2013
_chemical_formula_moiety 'C30 H36 N4 O10 V2'
_chemical_formula_sum 'C30 H36 N4 O10 V2'
_chemical_formula_weight 714.51
_chemical_name_systematic
;
?
;
_space_group_IT_number 2
_symmetry_cell_setting triclinic
_symmetry_space_group_name_Hall '-P 1'
_symmetry_space_group_name_H-M 'P -1'
_atom_sites_solution_hydrogens geom
_atom_sites_solution_primary direct
_atom_sites_solution_secondary difmap
_audit_creation_method SHELXL-97
_cell_angle_alpha 78.910(3)
_cell_angle_beta 68.375(3)
_cell_angle_gamma 65.880(3)
_cell_formula_units_Z 1
_cell_length_a 8.8519(5)
_cell_length_b 9.8955(6)
_cell_length_c 10.3659(6)
_cell_measurement_reflns_used 8472
_cell_measurement_temperature 150(2)
_cell_measurement_theta_max 33.31
_cell_measurement_theta_min 2.26
_cell_volume 769.45(8)
_computing_cell_refinement 'Bruker SAINT'
_computing_data_collection 'Bruker APEX2'
_computing_data_reduction 'Bruker SAINT'
_computing_molecular_graphics 'Bruker SHELXTL'
_computing_publication_material 'Bruker SHELXTL'
_computing_structure_refinement 'SHELXL-97 (Sheldrick, 2008)'
_computing_structure_solution 'SHELXS-97 (Sheldrick, 2008)'
_diffrn_ambient_temperature 150(2)
_diffrn_measured_fraction_theta_full 0.992
_diffrn_measured_fraction_theta_max 0.992
_diffrn_measurement_device_type 'Bruker APEX-II CCD'
_diffrn_measurement_method '\f and \w scans'
_diffrn_radiation_monochromator graphite
_diffrn_radiation_source 'fine-focus sealed tube'
_diffrn_radiation_type MoK\a
_diffrn_radiation_wavelength 0.71069
_diffrn_reflns_av_R_equivalents 0.0361
_diffrn_reflns_av_sigmaI/netI 0.0251
_diffrn_reflns_limit_h_max 9
_diffrn_reflns_limit_h_min -10
_diffrn_reflns_limit_k_max 11
_diffrn_reflns_limit_k_min -11
_diffrn_reflns_limit_l_max 12
_diffrn_reflns_limit_l_min -12
_diffrn_reflns_number 13491
_diffrn_reflns_theta_full 25.34
_diffrn_reflns_theta_max 25.34
_diffrn_reflns_theta_min 2.66
_exptl_absorpt_coefficient_mu 0.672
_exptl_absorpt_correction_T_max 0.8718
_exptl_absorpt_correction_T_min 0.7843
_exptl_absorpt_correction_type multi-scan
_exptl_absorpt_process_details sadabs
_exptl_crystal_colour red
_exptl_crystal_density_diffrn 1.542
_exptl_crystal_density_method 'not measured'
_exptl_crystal_description prism
_exptl_crystal_F_000 370
_exptl_crystal_size_max 0.38
_exptl_crystal_size_mid 0.25
_exptl_crystal_size_min 0.21
_refine_diff_density_max 0.920
_refine_diff_density_min -0.541
_refine_diff_density_rms 0.069
_refine_ls_extinction_method none
_refine_ls_goodness_of_fit_ref 1.062
_refine_ls_hydrogen_treatment mixed
_refine_ls_matrix_type full
_refine_ls_number_parameters 213
_refine_ls_number_reflns 2794
_refine_ls_number_restraints 7
_refine_ls_restrained_S_all 1.081
_refine_ls_R_factor_all 0.0410
_refine_ls_R_factor_gt 0.0382
_refine_ls_shift/su_max 0.000
_refine_ls_shift/su_mean 0.000
_refine_ls_structure_factor_coef Fsqd
_refine_ls_weighting_details 'calc w=1/[\s^2^(Fo^2^)+(0.0530P)^2^+0.9981P] where P=(Fo^2^+2Fc^2^)/3'
_refine_ls_weighting_scheme calc
_refine_ls_wR_factor_gt 0.1024
_refine_ls_wR_factor_ref 0.1042
_reflns_number_gt 2582
_reflns_number_total 2794
_reflns_threshold_expression >2sigma(I)
_cod_data_source_file c3dt50584g.txt
_cod_data_source_block SB10VO1
_cod_database_code 7021620

loop_
_symmetry_equiv_pos_as_xyz
'x, y, z'
'-x, -y, -z'

loop_
_atom_site_label
_atom_site_type_symbol
_atom_site_fract_x
_atom_site_fract_y
_atom_site_fract_z
_atom_site_U_iso_or_equiv
_atom_site_adp_type
_atom_site_occupancy
_atom_site_symmetry_multiplicity
_atom_site_calc_flag
_atom_site_refinement_flags
C1 C 0.5705(3) 0.2982(3) 0.6977(3) 0.0217(5) Uani 1 1 d .
C2 C 0.6572(3) 0.3538(3) 0.7497(3) 0.0255(6) Uani 1 1 d .
H2 H 0.6339 0.3508 0.8471 0.031 Uiso 1 1 calc R
C3 C 0.7773(3) 0.4136(3) 0.6591(3) 0.0246(5) Uani 1 1 d .
H3 H 0.8363 0.4508 0.6952 0.030 Uiso 1 1 calc R
C4 C 0.8123(3) 0.4198(3) 0.5170(3) 0.0232(5) Uani 1 1 d .
H4 H 0.8947 0.4610 0.4558 0.028 Uiso 1 1 calc R
C5 C 0.7267(3) 0.3659(3) 0.4651(3) 0.0206(5) Uani 1 1 d .
H5 H 0.7515 0.3695 0.3675 0.025 Uiso 1 1 calc R
C6 C 0.6037(3) 0.3057(2) 0.5533(2) 0.0169(5) Uani 1 1 d .
C7 C 0.5204(3) 0.2476(2) 0.4938(2) 0.0166(5) Uani 1 1 d .
H7 H 0.5603 0.2413 0.3958 0.020 Uiso 1 1 calc R
C11 C 0.1909(3) 0.1210(2) 0.5854(2) 0.0159(5) Uani 1 1 d .
C12 C 0.0934(3) 0.0599(2) 0.5398(2) 0.0148(5) Uani 1 1 d .
C13 C -0.0385(3) 0.0177(3) 0.6393(2) 0.0178(5) Uani 1 1 d .
H13 H -0.0651 0.0299 0.7349 0.021 Uiso 1 1 calc R
C14 C -0.1302(3) -0.0414(3) 0.6001(2) 0.0185(5) Uani 1 1 d .
H14 H -0.2195 -0.0699 0.6689 0.022 Uiso 1 1 calc R
C21 C 0.5073(3) -0.1186(3) 0.8863(3) 0.0261(6) Uani 1 1 d .
H21A H 0.4105 -0.1077 0.9756 0.031 Uiso 1 1 calc R
H21B H 0.5838 -0.0723 0.8938 0.031 Uiso 1 1 calc R
C22 C 0.6111(4) -0.2809(3) 0.8623(3) 0.0305(6) Uani 1 1 d .
H22A H 0.5357 -0.3277 0.8560 0.046 Uiso 1 1 calc R
H22B H 0.6558 -0.3283 0.9399 0.046 Uiso 1 1 calc R
H22C H 0.7094 -0.2925 0.7756 0.046 Uiso 1 1 calc R
C31 C 0.0193(3) 0.2581(3) 1.0632(3) 0.0298(6) Uani 1 1 d .
H31A H 0.0033 0.3638 1.0391 0.036 Uiso 1 1 calc R
H31B H 0.0344 0.2330 1.1559 0.036 Uiso 1 1 calc R
C32 C -0.1400(5) 0.2347(4) 1.0679(4) 0.0511(9) Uani 1 1 d U
H32A H -0.1564 0.2617 0.9766 0.077 Uiso 1 1 calc R
H32B H -0.2430 0.2969 1.1377 0.077 Uiso 1 1 calc R
H32C H -0.1245 0.1303 1.0924 0.077 Uiso 1 1 calc R
N1 N 0.3935(2) 0.2034(2) 0.56762(19) 0.0149(4) Uani 1 1 d .
N2 N 0.3264(2) 0.1479(2) 0.4957(2) 0.0161(4) Uani 1 1 d .
O1 O 0.4679(2) 0.2279(2) 0.78646(18) 0.0270(4) Uani 1 1 d .
O2 O 0.1377(2) 0.14347(18) 0.71730(16) 0.0182(4) Uani 1 1 d .
O10 O 0.1480(3) 0.3896(2) 0.77951(19) 0.0297(4) Uani 1 1 d .
O20 O 0.4354(2) -0.0413(2) 0.77623(18) 0.0237(4) Uani 1 1 d D
O30 O 0.1713(2) 0.1683(2) 0.96310(17) 0.0235(4) Uani 1 1 d .
V1 V 0.26484(5) 0.21716(4) 0.78627(4) 0.01667(15) Uani 1 1 d .
H20 H 0.523(3) -0.066(3) 0.687(2) 0.025 Uiso 1 1 d D

loop_
_atom_site_aniso_label
_atom_site_aniso_U_11
_atom_site_aniso_U_22
_atom_site_aniso_U_33
_atom_site_aniso_U_23
_atom_site_aniso_U_13
_atom_site_aniso_U_12
C1 0.0194(12) 0.0256(13) 0.0219(12) -0.0039(10) -0.0039(10) -0.0113(10)
C2 0.0260(13) 0.0319(14) 0.0236(13) -0.0086(11) -0.0066(10) -0.0138(11)
C3 0.0226(12) 0.0228(13) 0.0343(15) -0.0055(11) -0.0105(11) -0.0111(10)
C4 0.0201(12) 0.0193(12) 0.0328(14) 0.0025(10) -0.0090(11) -0.0109(10)
C5 0.0206(12) 0.0189(12) 0.0215(12) 0.0026(9) -0.0065(10) -0.0085(9)
C6 0.0144(11) 0.0153(11) 0.0202(12) -0.0022(9) -0.0053(9) -0.0045(9)
C7 0.0172(11) 0.0170(11) 0.0143(11) -0.0004(9) -0.0047(9) -0.0057(9)
C11 0.0160(11) 0.0153(11) 0.0165(11) -0.0013(9) -0.0068(9) -0.0043(9)
C12 0.0140(11) 0.0138(11) 0.0170(11) -0.0022(9) -0.0069(9) -0.0031(9)
C13 0.0184(11) 0.0218(12) 0.0136(11) -0.0029(9) -0.0057(9) -0.0065(9)
C14 0.0175(11) 0.0234(12) 0.0158(11) -0.0016(9) -0.0037(9) -0.0099(10)
C21 0.0290(13) 0.0300(14) 0.0205(13) -0.0015(10) -0.0084(11) -0.0116(11)
C22 0.0327(15) 0.0286(14) 0.0292(14) 0.0003(11) -0.0106(12) -0.0108(12)
C31 0.0284(14) 0.0375(15) 0.0166(12) -0.0030(11) -0.0011(11) -0.0100(12)
C32 0.0462(12) 0.0595(12) 0.0482(12) -0.0034(9) -0.0169(9) -0.0184(9)
N1 0.0178(10) 0.0167(9) 0.0140(9) -0.0005(7) -0.0071(8) -0.0085(8)
N2 0.0177(10) 0.0205(10) 0.0146(9) -0.0027(8) -0.0072(8) -0.0088(8)
O1 0.0326(10) 0.0398(11) 0.0192(9) 0.0012(8) -0.0083(8) -0.0249(9)
O2 0.0188(8) 0.0264(9) 0.0133(8) -0.0031(7) -0.0046(6) -0.0117(7)
O10 0.0378(11) 0.0275(10) 0.0234(9) -0.0039(8) -0.0085(8) -0.0116(8)
O20 0.0231(9) 0.0282(9) 0.0187(9) -0.0009(7) -0.0059(7) -0.0095(7)
O30 0.0245(9) 0.0303(10) 0.0176(9) -0.0039(7) -0.0038(7) -0.0132(8)
V1 0.0202(2) 0.0225(2) 0.0115(2) -0.00175(15) -0.00409(16) -0.01238(17)

loop_
_atom_type_symbol
_atom_type_description
_atom_type_scat_dispersion_real
_atom_type_scat_dispersion_imag
_atom_type_scat_source
C C 0.0033 0.0016 'International Tables Vol C Tables 4.2.6.8 and 6.1.1.4'
H H 0.0000 0.0000 'International Tables Vol C Tables 4.2.6.8 and 6.1.1.4'
N N 0.0061 0.0033 'International Tables Vol C Tables 4.2.6.8 and 6.1.1.4'
O O 0.0106 0.0060 'International Tables Vol C Tables 4.2.6.8 and 6.1.1.4'
V V 0.3005 0.5294 'International Tables Vol C Tables 4.2.6.8 and 6.1.1.4'

loop_
_geom_angle_atom_site_label_1
_geom_angle_atom_site_label_2
_geom_angle_atom_site_label_3
_geom_angle
_geom_angle_site_symmetry_1
_geom_angle_site_symmetry_3
O1 C1 C2 118.7(2) . .
O1 C1 C6 121.6(2) . .
C2 C1 C6 119.5(2) . .
C3 C2 C1 120.0(2) . .
C3 C2 H2 120.0 . .
C1 C2 H2 120.0 . .
C4 C3 C2 120.9(2) . .
C4 C3 H3 119.5 . .
C2 C3 H3 119.5 . .
C5 C4 C3 119.4(2) . .
C5 C4 H4 120.3 . .
C3 C4 H4 120.3 . .
C4 C5 C6 121.3(2) . .
C4 C5 H5 119.3 . .
C6 C5 H5 119.3 . .
C5 C6 C1 118.9(2) . .
C5 C6 C7 119.2(2) . .
C1 C6 C7 121.8(2) . .
N1 C7 C6 123.1(2) . .
N1 C7 H7 118.5 . .
C6 C7 H7 118.5 . .
O2 C11 N2 122.8(2) . .
O2 C11 C12 116.9(2) . .
N2 C11 C12 120.3(2) . .
C13 C12 C14 118.8(2) . 2_556
C13 C12 C11 119.2(2) . .
C14 C12 C11 122.0(2) 2_556 .
C14 C13 C12 120.5(2) . .
C14 C13 H13 119.7 . .
C12 C13 H13 119.7 . .
C13 C14 C12 120.6(2) . 2_556
C13 C14 H14 119.7 . .
C12 C14 H14 119.7 2_556 .
O20 C21 C22 112.6(2) . .
O20 C21 H21A 109.1 . .
C22 C21 H21A 109.1 . .
O20 C21 H21B 109.1 . .
C22 C21 H21B 109.1 . .
H21A C21 H21B 107.8 . .
C21 C22 H22A 109.5 . .
C21 C22 H22B 109.5 . .
H22A C22 H22B 109.5 . .
C21 C22 H22C 109.5 . .
H22A C22 H22C 109.5 . .
H22B C22 H22C 109.5 . .
O30 C31 C32 110.7(2) . .
O30 C31 H31A 109.5 . .
C32 C31 H31A 109.5 . .
O30 C31 H31B 109.5 . .
C32 C31 H31B 109.5 . .
H31A C31 H31B 108.1 . .
C31 C32 H32A 109.5 . .
C31 C32 H32B 109.5 . .
H32A C32 H32B 109.5 . .
C31 C32 H32C 109.5 . .
H32A C32 H32C 109.5 . .
H32B C32 H32C 109.5 . .
C7 N1 N2 116.80(19) . .
C7 N1 V1 127.13(15) . .
N2 N1 V1 115.97(13) . .
C11 N2 N1 107.92(18) . .
C1 O1 V1 131.00(16) . .
C11 O2 V1 119.24(14) . .
C21 O20 V1 120.09(14) . .
C21 O20 H20 110.7(17) . .
V1 O20 H20 111.6(17) . .
C31 O30 V1 127.67(17) . .
O10 V1 O30 100.96(9) . .
O10 V1 O1 100.10(9) . .
O30 V1 O1 101.92(8) . .
O10 V1 O2 97.99(9) . .
O30 V1 O2 94.84(7) . .
O1 V1 O2 152.42(8) . .
O10 V1 N1 95.18(8) . .
O30 V1 N1 161.59(8) . .
O1 V1 N1 83.70(7) . .
O2 V1 N1 74.06(7) . .
O10 V1 O20 174.57(8) . .
O30 V1 O20 82.90(7) . .
O1 V1 O20 82.68(8) . .
O2 V1 O20 77.79(7) . .
N1 V1 O20 80.44(7) . .

loop_
_geom_bond_atom_site_label_1
_geom_bond_atom_site_label_2
_geom_bond_distance
_geom_bond_site_symmetry_2
C1 O1 1.345(3) .
C1 C2 1.395(3) .
C1 C6 1.408(3) .
C2 C3 1.388(4) .
C2 H2 0.9500 .
C3 C4 1.384(4) .
C3 H3 0.9500 .
C4 C5 1.374(3) .
C4 H4 0.9500 .
C5 C6 1.401(3) .
C5 H5 0.9500 .
C6 C7 1.440(3) .
C7 N1 1.295(3) .
C7 H7 0.9500 .
C11 O2 1.302(3) .
C11 N2 1.310(3) .
C11 C12 1.474(3) .
C12 C13 1.395(3) .
C12 C14 1.396(3) 2_556
C13 C14 1.374(3) .
C13 H13 0.9500 .
C14 C12 1.396(3) 2_556
C14 H14 0.9500 .
C21 O20 1.447(3) .
C21 C22 1.505(4) .
C21 H21A 0.9900 .
C21 H21B 0.9900 .
C22 H22A 0.9800 .
C22 H22B 0.9800 .
C22 H22C 0.9800 .
C31 O30 1.423(3) .
C31 C32 1.502(4) .
C31 H31A 0.9900 .
C31 H31B 0.9900 .
C32 H32A 0.9800 .
C32 H32B 0.9800 .
C32 H32C 0.9800 .
N1 N2 1.401(3) .
N1 V1 2.1313(19) .
O1 V1 1.8441(18) .
O2 V1 1.9426(16) .
O10 V1 1.5975(19) .
O20 V1 2.3797(18) .
O20 H20 0.955(18) .
O30 V1 1.7738(17) .

loop_
_geom_hbond_atom_site_label_D
_geom_hbond_atom_site_label_H
_geom_hbond_atom_site_label_A
_geom_hbond_distance_DH
_geom_hbond_distance_HA
_geom_hbond_distance_DA
_geom_hbond_angle_DHA
_geom_hbond_site_symmetry_A
O20 H20 N2 0.955(18) 1.971(19) 2.907(3) 166(3) 2_656
